data_4023904
loop_
_publ_author_name
'Murray V. Baker'
'David H. Brown'
'Charles H. Heath'
'Brian W. Skelton'
'Allan H. White'
'Charlotte C. Williams'

_publ_contact_author_address
;
   Department of Chemistry
   University of Western Australia
   35 Stirling Highway
   Crawley
   Western Australia 6009
   Australia
;
_publ_contact_author_email bws@crystal.uwa.edu.au
_publ_contact_author_fax (+61)_08_9380_1118
_publ_contact_author_name 'Skelton, B. W.'
_publ_contact_author_phone (+61)_08-9380_3481
_publ_section_title
;
 Azolium-Linked Cyclophanes: Effects of Structure, Solvent,
 and Counteranions on Solution Conformation Behavior
;
_journal_name_full 'Journal of Organic Chemistry'
_journal_page_first 9340
_journal_page_last 9352
_journal_paper_doi 10.1021/jo801860d
_journal_volume 73
_journal_year 2008
_chemical_formula_moiety 'C46 H58 N4 O4, Br2, 5(H2 O)'
_chemical_formula_sum 'C46 H68 Br2 N4 O9'
_chemical_formula_weight 980.88
_space_group_IT_number 2
_symmetry_cell_setting triclinic
_symmetry_space_group_name_Hall '-P 1'
_symmetry_space_group_name_H-M 'P -1'
_audit_creation_date 04-12-05
_audit_creation_method Xtal3.6
_cell_angle_alpha 80.531(3)
_cell_angle_beta 80.729(3)
_cell_angle_gamma 80.473(3)
_cell_formula_units_Z 2
_cell_length_a 9.051(2)
_cell_length_b 10.069(2)
_cell_length_c 27.751(5)
_cell_measurement_reflns_used 4221
_cell_measurement_temperature 150(2)
_cell_measurement_theta_max 28.9
_cell_measurement_theta_min 2.36
_cell_volume 2436.8(8)
_computing_cell_refinement 'Siemens SAINT (Siemens, 1995)'
_computing_data_collection 'Siemens SMART (Siemens, 1995)'
_computing_data_reduction 'xtal ADDREF SORTRF'
_computing_molecular_graphics xtal
_computing_publication_material 'xtal BONDLA CIFIO'
_computing_structure_refinement 'xtal CRYLSQ'
_computing_structure_solution xtal
_diffrn_ambient_temperature 150(2)
_diffrn_measured_fraction_theta_full 1.0
_diffrn_measured_fraction_theta_max 1.0
_diffrn_measurement_device_type
;
Bruker SMART CCD diffractometer
;
_diffrn_measurement_method '\w scans'
_diffrn_radiation_detector 'CCD area detector'
_diffrn_radiation_monochromator graphite
_diffrn_radiation_source 'sealed tube'
_diffrn_radiation_type 'Mo K\a'
_diffrn_radiation_wavelength .71073
_diffrn_reflns_av_R_equivalents .057
_diffrn_reflns_av_sigmaI/netI .101
_diffrn_reflns_limit_h_max 10
_diffrn_reflns_limit_h_min -10
_diffrn_reflns_limit_k_max 11
_diffrn_reflns_limit_k_min -11
_diffrn_reflns_limit_l_max 33
_diffrn_reflns_limit_l_min -33
_diffrn_reflns_number 23127
_diffrn_reflns_theta_full 25.0
_diffrn_reflns_theta_max 25.0
_diffrn_reflns_theta_min 1.5
_diffrn_standards_decay_% 0
_diffrn_standards_number 0
_exptl_absorpt_coefficient_mu 1.719
_exptl_absorpt_correction_T_max 1
_exptl_absorpt_correction_T_min .88
_exptl_absorpt_correction_type multi-scan
_exptl_absorpt_process_details
;
 SADABS; Sheldrick, 1996
;
_exptl_crystal_colour colourless
_exptl_crystal_density_diffrn 1.337
_exptl_crystal_density_method 'not measured'
_exptl_crystal_description spar
_exptl_crystal_F_000 1028
_exptl_crystal_size_max .68
_exptl_crystal_size_mid .08
_exptl_crystal_size_min .06
_refine_diff_density_max .876
_refine_diff_density_min -.904
_refine_ls_extinction_method none
_refine_ls_goodness_of_fit_all 1.032
_refine_ls_goodness_of_fit_ref 1.032
_refine_ls_hydrogen_treatment noref
_refine_ls_matrix_type full
_refine_ls_number_constraints 0
_refine_ls_number_parameters 550
_refine_ls_number_reflns 8540
_refine_ls_number_restraints 0
_refine_ls_R_factor_all .087
_refine_ls_R_factor_gt .087
_refine_ls_shift/su_max .015
_refine_ls_shift/su_mean .001
_refine_ls_structure_factor_coef Fsqd
_refine_ls_weighting_scheme calc
_refine_ls_wR_factor_all .145
_refine_ls_wR_factor_ref .145
_reflns_d_resolution_high .84
_reflns_d_resolution_low 13.52
_reflns_Friedel_coverage 0
_reflns_limit_h_max 10
_reflns_limit_h_min 0
_reflns_limit_k_max 11
_reflns_limit_k_min -11
_reflns_limit_l_max 33
_reflns_limit_l_min -31
_reflns_number_gt 6244
_reflns_number_total 8540
_reflns_threshold_expression 'I    > 2.00 sig(I)'
_cod_data_source_file jo801860d_si_004.cif
_cod_data_source_block dhb158
_cod_original_sg_symbol_Hall -p_1
_cod_database_code 4023904

loop_
_symmetry_equiv_pos_as_xyz
+x,+y,+z
-x,-y,-z

loop_
_atom_site_label
_atom_site_fract_x
_atom_site_fract_y
_atom_site_fract_z
_atom_site_U_iso_or_equiv
_atom_site_adp_type
_atom_site_calc_flag
_atom_site_calc_attached_atom
_atom_site_occupancy
_atom_site_disorder_assembly
_atom_site_disorder_group
Br1 .23398(6) .23063(5) .41146(2) .0296(4) Uani ? ? 1.00000 ? ?
Br2 .70439(6) -.10383(5) .24552(2) .0294(4) Uani ? ? 1.00000 ? ?
C11 .1182(5) .9428(5) .63961(19) .021(3) Uani ? ? 1.00000 ? ?
C12 .2740(6) .9069(5) .62407(18) .021(3) Uani ? ? 1.00000 ? ?
C13 .3314(6) .9402(5) .5743(2) .026(4) Uani ? ? 1.00000 ? ?
C14 .2396(7) 1.0079(5) .5408(2) .031(4) Uani ? ? 1.00000 ? ?
C15 .0864(7) 1.0443(5) .5556(2) .033(4) Uani ? ? 1.00000 ? ?
C16 .0266(6) 1.0127(5) .6048(2) .028(4) Uani ? ? 1.00000 ? ?
C1 .0456(5) .9135(5) .6928(2) .022(3) Uani ? ? 1.00000 ? ?
N21 .0633(4) .7658(4) .71207(15) .021(3) Uani ? ? 1.00000 ? ?
C22 .0228(5) .6695(5) .69042(18) .022(3) Uani ? ? 1.00000 ? ?
N23 .0690(4) .5465(4) .71455(14) .018(3) Uani ? ? 1.00000 ? ?
C24 .1405(5) .5636(5) .75363(18) .020(3) Uani ? ? 1.00000 ? ?
C25 .2103(5) .4682(5) .78796(19) .022(3) Uani ? ? 1.00000 ? ?
C26 .2771(5) .5178(5) .82140(18) .019(3) Uani ? ? 1.00000 ? ?
O26 .3585(4) .4393(3) .85600(13) .026(2) Uani ? ? 1.00000 ? ?
C261 .3702(6) .2932(5) .8599(2) .029(4) Uani ? ? 1.00000 ? ?
C262 .2290(6) .2413(5) .8894(2) .029(4) Uani ? ? 1.00000 ? ?
C263 .2009(8) .2681(7) .9422(2) .045(5) Uani ? ? 1.00000 ? ?
C264 .0608(8) .2160(8) .9716(2) .050(6) Uani ? ? 1.00000 ? ?
C27 .2700(5) .6609(5) .82150(18) .022(3) Uani ? ? 1.00000 ? ?
O27 .3371(4) .6936(3) .85770(13) .026(3) Uani ? ? 1.00000 ? ?
C271 .3337(6) .8341(5) .8602(2) .029(4) Uani ? ? 1.00000 ? ?
C272 .4072(6) .8438(6) .9044(2) .033(4) Uani ? ? 1.00000 ? ?
C273 .3202(8) .7923(9) .9534(3) .054(6) Uani ? ? 1.00000 ? ?
C274 .3966(11) .7972(12) .9976(3) .081(8) Uani ? ? 1.00000 ? ?
C28 .1998(6) .7545(5) .7866(2) .024(3) Uani ? ? 1.00000 ? ?
C29 .1366(5) .7024(5) .75223(18) .019(3) Uani ? ? 1.00000 ? ?
C2 .0517(5) .4132(5) .70209(19) .021(3) Uani ? ? 1.00000 ? ?
C31 .2153(5) .3796(5) .61892(18) .022(3) Uani ? ? 1.00000 ? ?
C32 .0720(6) .4049(5) .6470(2) .023(3) Uani ? ? 1.00000 ? ?
C33 -.0563(5) .4184(5) .6237(2) .023(3) Uani ? ? 1.00000 ? ?
C34 -.0466(7) .4049(6) .5745(2) .033(4) Uani ? ? 1.00000 ? ?
C35 .0944(6) .3773(6) .5475(2) .033(4) Uani ? ? 1.00000 ? ?
C36 .2246(6) .3650(5) .57007(18) .023(3) Uani ? ? 1.00000 ? ?
C3 .3608(5) .3564(5) .64172(19) .022(3) Uani ? ? 1.00000 ? ?
N41 .3963(4) .4780(4) .65834(15) .019(3) Uani ? ? 1.00000 ? ?
C42 .3503(5) .6085(5) .64119(17) .016(3) Uani ? ? 1.00000 ? ?
N43 .4081(4) .6893(4) .66472(15) .019(3) Uani ? ? 1.00000 ? ?
C44 .5045(5) .6079(5) .69627(18) .019(3) Uani ? ? 1.00000 ? ?
C45 .5916(6) .6409(5) .72919(18) .021(3) Uani ? ? 1.00000 ? ?
C46 .6677(5) .5334(5) .7566(2) .025(4) Uani ? ? 1.00000 ? ?
O46 .7587(4) .5480(3) .78953(13) .024(2) Uani ? ? 1.00000 ? ?
C461 .7362(6) .6763(5) .80789(19) .025(4) Uani ? ? 1.00000 ? ?
C462 .8151(6) .6566(6) .8535(2) .031(4) Uani ? ? 1.00000 ? ?
C463 .7590(8) .5492(6) .8943(2) .041(5) Uani ? ? 1.00000 ? ?
C464 .8161(12) .5549(9) .9422(3) .076(8) Uani ? ? 1.00000 ? ?
C47 .6589(5) .3959(5) .75257(18) .020(3) Uani ? ? 1.00000 ? ?
O47 .7427(4) .3016(3) .78238(13) .024(2) Uani ? ? 1.00000 ? ?
C471 .7492(6) .1616(5) .77637(19) .027(4) Uani ? ? 1.00000 ? ?
C472 .8506(6) .0762(5) .8125(2) .028(4) Uani ? ? 1.00000 ? ?
C473 .7853(7) .0809(6) .8663(2) .035(4) Uani ? ? 1.00000 ? ?
C474 .8891(8) -.0010(7) .9019(3) .048(5) Uani ? ? 1.00000 ? ?
C48 .5751(5) .3624(5) .71994(17) .018(3) Uani ? ? 1.00000 ? ?
C49 .4954(5) .4744(5) .69224(18) .019(3) Uani ? ? 1.00000 ? ?
C4 .3852(5) .8408(5) .65895(18) .020(3) Uani ? ? 1.00000 ? ?
O1 .3707(4) .6865(4) .48076(15) .040(3) Uani ? ? 1.00000 ? ?
O2 .1282(4) .7024(4) .55591(15) .035(3) Uani ? ? 1.00000 ? ?
O3 .4270(5) .4354(4) .45004(15) .040(3) Uani ? ? 1.00000 ? ?
O4 .3529(5) .0126(5) .29667(16) .045(4) Uani ? ? 1.00000 ? ?
O5 .3578(5) -.0922(4) .39968(17) .047(4) Uani ? ? 1.00000 ? ?
H13 .43764 .91495 .56409 .02600 Uiso ? ? 1.00000 ? ?
H14 .28020 1.02898 .50619 .03500 Uiso ? ? 1.00000 ? ?
H15 .02378 1.09223 .53247 .03600 Uiso ? ? 1.00000 ? ?
H16 -.07918 1.03960 .61475 .02800 Uiso ? ? 1.00000 ? ?
H1a -.05999 .94790 .69555 .02200 Uiso ? ? 1.00000 ? ?
H1b .09101 .95830 .71340 .02200 Uiso ? ? 1.00000 ? ?
H22 -.02662 .68652 .66221 .01900 Uiso ? ? 1.00000 ? ?
H25 .21254 .37096 .78879 .02300 Uiso ? ? 1.00000 ? ?
H261a .45504 .25300 .87575 .03000 Uiso ? ? 1.00000 ? ?
H261b .38299 .26957 .82763 .03000 Uiso ? ? 1.00000 ? ?
H262a .23882 .14641 .88953 .03300 Uiso ? ? 1.00000 ? ?
H262b .14326 .28499 .87383 .03300 Uiso ? ? 1.00000 ? ?
H263a .18797 .36522 .94277 .05400 Uiso ? ? 1.00000 ? ?
H263b .28510 .22742 .95837 .05400 Uiso ? ? 1.00000 ? ?
H264a .04506 .23467 1.00465 .07100 Uiso ? ? 1.00000 ? ?
H264b .06913 .11938 .97214 .07100 Uiso ? ? 1.00000 ? ?
H264c -.02800 .25718 .95654 .07100 Uiso ? ? 1.00000 ? ?
H271a .23214 .87914 .86355 .03200 Uiso ? ? 1.00000 ? ?
H271b .38778 .87770 .83051 .03200 Uiso ? ? 1.00000 ? ?
H272a .42047 .93465 .90495 .03700 Uiso ? ? 1.00000 ? ?
H272b .50617 .78893 .90173 .03700 Uiso ? ? 1.00000 ? ?
H273a .30582 .69899 .95341 .06500 Uiso ? ? 1.00000 ? ?
H273b .22172 .84509 .95699 .06500 Uiso ? ? 1.00000 ? ?
H274a .33919 .76501 1.02749 .10800 Uiso ? ? 1.00000 ? ?
H274b .41062 .88936 .99833 .10800 Uiso ? ? 1.00000 ? ?
H274c .49473 .74326 .99474 .10800 Uiso ? ? 1.00000 ? ?
H28 .19760 .85071 .78597 .02000 Uiso ? ? 1.00000 ? ?
H2a -.04736 .39272 .71639 .02600 Uiso ? ? 1.00000 ? ?
H2b .12428 .34498 .71732 .02600 Uiso ? ? 1.00000 ? ?
H33 -.15436 .43713 .64291 .02600 Uiso ? ? 1.00000 ? ?
H34 -.13642 .41689 .55897 .03300 Uiso ? ? 1.00000 ? ?
H35 .10209 .36384 .51388 .03300 Uiso ? ? 1.00000 ? ?
H36 .32196 .34966 .55038 .02500 Uiso ? ? 1.00000 ? ?
H3a .44214 .32433 .61820 .02600 Uiso ? ? 1.00000 ? ?
H3b .35209 .28666 .66981 .02600 Uiso ? ? 1.00000 ? ?
H42 .28582 .63921 .61661 .02200 Uiso ? ? 1.00000 ? ?
H45 .59506 .73388 .73211 .02100 Uiso ? ? 1.00000 ? ?
H461a .62951 .70568 .81601 .02800 Uiso ? ? 1.00000 ? ?
H461b .77604 .74417 .78310 .02800 Uiso ? ? 1.00000 ? ?
H462a .79893 .74168 .86648 .03000 Uiso ? ? 1.00000 ? ?
H462b .92012 .63214 .84421 .03000 Uiso ? ? 1.00000 ? ?
H463a .79109 .46179 .88390 .04100 Uiso ? ? 1.00000 ? ?
H463b .64942 .56393 .89886 .04100 Uiso ? ? 1.00000 ? ?
H464a .77928 .48621 .96729 .10500 Uiso ? ? 1.00000 ? ?
H464b .78181 .64136 .95255 .10500 Uiso ? ? 1.00000 ? ?
H464c .92348 .53923 .93760 .10500 Uiso ? ? 1.00000 ? ?
H471a .79064 .14760 .74315 .03300 Uiso ? ? 1.00000 ? ?
H471b .65140 .13438 .78339 .03300 Uiso ? ? 1.00000 ? ?
H472a .94702 .11092 .80721 .03200 Uiso ? ? 1.00000 ? ?
H472b .87134 -.01607 .80655 .03200 Uiso ? ? 1.00000 ? ?
H473a .69068 .04348 .87211 .04000 Uiso ? ? 1.00000 ? ?
H473b .76272 .17283 .87232 .04000 Uiso ? ? 1.00000 ? ?
H474a .84561 .00221 .93543 .06400 Uiso ? ? 1.00000 ? ?
H474b .98368 .03500 .89684 .06400 Uiso ? ? 1.00000 ? ?
H474c .91163 -.09435 .89663 .06400 Uiso ? ? 1.00000 ? ?
H48 .56993 .27133 .71586 .02000 Uiso ? ? 1.00000 ? ?
H4a .34796 .86695 .69131 .01700 Uiso ? ? 1.00000 ? ?
H4b .47980 .87212 .64805 .01700 Uiso ? ? 1.00000 ? ?
H1aO .28503 .68130 .50427 .05500 Uiso ? ? 1.00000 ? ?
H1bO .37944 .61251 .46404 .05500 Uiso ? ? 1.00000 ? ?
H2aO .04731 .65421 .55717 .04900 Uiso ? ? 1.00000 ? ?
H2bO .09274 .79136 .56076 .04900 Uiso ? ? 1.00000 ? ?
H3aO .51086 .38249 .46231 .05200 Uiso ? ? 1.00000 ? ?
H3bO .40391 .38516 .42747 .05200 Uiso ? ? 1.00000 ? ?
H4bO .35678 -.03866 .32781 .06100 Uiso ? ? 1.00000 ? ?
H4aO .42930 -.02677 .27531 .06100 Uiso ? ? 1.00000 ? ?
H5aO .35052 -.01453 .41411 .06100 Uiso ? ? 1.00000 ? ?
H5bO .38510 -.16038 .42543 .06100 Uiso ? ? 1.00000 ? ?

loop_
_atom_site_aniso_label
_atom_site_aniso_U_11
_atom_site_aniso_U_22
_atom_site_aniso_U_33
_atom_site_aniso_U_12
_atom_site_aniso_U_13
_atom_site_aniso_U_23
Br1 .0227(3) .0294(3) .0354(3) -.0014(2) -.0049(2) -.0024(2)
Br2 .0345(3) .0210(3) .0330(3) -.0076(2) -.0053(2) -.0010(2)
C11 .018(2) .017(2) .028(3) -.0026(19) -.007(2) .003(2)
C12 .029(3) .011(2) .022(3) -.003(2) -.008(2) .0048(18)
C13 .019(2) .027(3) .033(3) -.001(2) -.008(2) -.004(2)
C14 .042(3) .021(3) .029(3) -.008(2) -.004(2) .003(2)
C15 .045(3) .021(3) .033(3) -.005(2) -.020(3) .006(2)
C16 .020(3) .024(3) .041(3) -.003(2) -.013(2) .000(2)
C1 .017(2) .019(2) .030(3) .000(2) -.003(2) -.007(2)
N21 .017(2) .020(2) .028(2) -.0041(16) -.0071(17) -.0029(17)
C22 .019(2) .025(3) .021(3) -.002(2) -.003(2) -.001(2)
N23 .0120(18) .024(2) .019(2) -.0026(16) -.0030(16) -.0023(16)
C24 .010(2) .025(3) .023(3) -.0015(19) .0025(19) -.003(2)
C25 .018(2) .017(2) .028(3) -.001(2) -.001(2) -.001(2)
C26 .014(2) .020(2) .021(2) .0013(18) .0005(19) -.005(2)
O26 .030(2) .0220(18) .026(2) -.0052(15) -.0084(15) .0012(15)
C261 .036(3) .021(3) .028(3) .004(2) -.011(2) -.001(2)
C262 .032(3) .021(3) .031(3) -.003(2) -.003(2) .005(2)
C263 .049(4) .061(4) .027(3) -.023(3) -.014(3) .006(3)
C264 .057(4) .063(5) .035(4) -.025(4) -.007(3) .001(3)
C27 .014(2) .026(3) .025(3) -.007(2) -.003(2) -.000(2)
O27 .033(2) .0227(18) .025(2) -.0038(15) -.0113(16) -.0019(15)
C271 .034(3) .024(3) .032(3) -.007(2) -.007(2) -.011(2)
C272 .024(3) .027(3) .049(4) -.002(2) -.002(2) -.017(3)
C273 .047(4) .086(6) .035(4) -.017(4) -.005(3) -.021(4)
C274 .079(6) .145(9) .031(4) -.028(6) -.012(4) -.034(5)
C28 .023(3) .020(3) .028(3) -.001(2) -.000(2) -.005(2)
C29 .012(2) .019(2) .025(3) .0005(18) .0024(19) -.004(2)
C2 .015(2) .024(3) .026(3) -.006(2) .003(2) -.007(2)
C31 .019(2) .022(3) .024(3) -.004(2) -.000(2) -.004(2)
C32 .019(2) .014(2) .036(3) -.003(2) -.009(2) -.002(2)
C33 .012(2) .020(2) .040(3) .0001(19) -.009(2) -.007(2)
C34 .040(3) .025(3) .040(3) -.002(2) -.026(3) -.004(2)
C35 .033(3) .036(3) .033(3) -.010(2) -.015(2) -.004(2)
C36 .027(3) .024(3) .019(2) -.006(2) -.001(2) -.004(2)
C3 .018(2) .025(3) .027(3) -.006(2) -.007(2) -.002(2)
N41 .014(2) .023(2) .021(2) -.0041(16) -.0039(16) -.0047(17)
C42 .009(2) .021(2) .016(2) -.0005(18) -.0012(17) .0029(18)
N43 .017(2) .019(2) .020(2) -.0014(16) -.0025(16) .0008(16)
C44 .011(2) .025(3) .021(3) -.0034(19) -.0009(19) -.002(2)
C45 .024(3) .014(2) .025(3) -.003(2) -.005(2) -.002(2)
C46 .012(2) .032(3) .031(3) -.002(2) -.004(2) -.007(2)
O46 .0218(18) .0254(19) .029(2) -.0020(14) -.0102(15) -.0103(15)
C461 .020(3) .030(3) .025(3) -.006(2) .002(2) -.009(2)
C462 .031(3) .034(3) .034(3) -.009(2) -.010(2) -.014(2)
C463 .056(4) .037(3) .029(3) -.005(3) -.009(3) -.003(3)
C464 .114(8) .074(6) .046(5) -.013(5) -.037(5) -.003(4)
C47 .011(2) .026(3) .021(2) .0002(19) .0004(19) -.001(2)
O47 .0276(19) .0159(17) .031(2) -.0036(14) -.0129(16) -.0035(14)
C471 .031(3) .026(3) .023(3) -.003(2) -.003(2) .000(2)
C472 .029(3) .020(3) .032(3) .002(2) -.007(2) -.002(2)
C473 .033(3) .036(3) .036(3) -.001(3) -.007(3) -.005(3)
C474 .063(4) .043(4) .043(4) -.004(3) -.022(3) -.008(3)
C48 .019(2) .017(2) .018(2) -.0034(19) -.000(2) -.0030(19)
C49 .015(2) .021(2) .023(2) -.0066(19) -.003(2) -.002(2)
C4 .013(2) .024(3) .022(3) .002(2) -.001(2) -.005(2)
O1 .031(2) .049(3) .038(2) -.0035(19) .0009(18) -.010(2)
O2 .032(2) .034(2) .042(2) -.0100(17) -.0045(18) -.0068(18)
O3 .035(2) .055(3) .036(2) -.011(2) -.0068(18) -.015(2)
O4 .040(2) .054(3) .047(3) -.010(2) -.006(2) -.021(2)
O5 .049(3) .042(3) .051(3) .003(2) -.013(2) -.008(2)

loop_
_atom_type_symbol
_atom_type_description
_atom_type_oxidation_number
_atom_type_number_in_cell
_atom_type_scat_dispersion_real
_atom_type_scat_dispersion_imag
_atom_type_scat_source
C ? 0 92 .002 .002 'Int Tables Vol IV Tables 2.2B and 2.3.1'
H ? 0 136 0 0 'Int Tables Vol IV Tables 2.2B and 2.3.1'
Br ? 0 4 -.374 2.456 'Int Tables Vol IV Tables 2.2B and 2.3.1'
N ? 0 8 .004 .003 'Int Tables Vol IV Tables 2.2B and 2.3.1'
O ? 0 18 .008 .006 'Int Tables Vol IV Tables 2.2B and 2.3.1'

loop_
_geom_angle_atom_site_label_1
_geom_angle_atom_site_label_2
_geom_angle_atom_site_label_3
_geom_angle_site_symmetry_1
_geom_angle_site_symmetry_2
_geom_angle_site_symmetry_3
_geom_angle
_geom_angle_publ_flag
C12 C11 C16 . . . 118.7(4) ?
C12 C11 C1 . . . 123.1(4) ?
C16 C11 C1 . . . 118.1(4) ?
C11 C12 C13 . . . 119.1(5) ?
C11 C12 C4 . . . 123.2(4) ?
C13 C12 C4 . . . 117.5(4) ?
C12 C13 C14 . . . 121.2(5) ?
C12 C13 H13 . . . 118.4 ?
C14 C13 H13 . . . 120.4 ?
C13 C14 C15 . . . 120.3(5) ?
C13 C14 H14 . . . 120.6 ?
C15 C14 H14 . . . 119.0 ?
C14 C15 C16 . . . 119.6(5) ?
C14 C15 H15 . . . 120.0 ?
C16 C15 H15 . . . 120.3 ?
C11 C16 C15 . . . 121.0(5) ?
C11 C16 H16 . . . 119.9 ?
C15 C16 H16 . . . 119.0 ?
C11 C1 N21 . . . 112.8(4) ?
C11 C1 H1a . . . 109.9 ?
C11 C1 H1b . . . 109.7 ?
N21 C1 H1a . . . 108.5 ?
N21 C1 H1b . . . 107.8 ?
H1a C1 H1b . . . 108.0 ?
C1 N21 C22 . . . 124.7(4) ?
C1 N21 C29 . . . 126.3(5) ?
C22 N21 C29 . . . 108.8(4) ?
N21 C22 N23 . . . 109.0(4) ?
N21 C22 H22 . . . 125.0 ?
N23 C22 H22 . . . 126.0 ?
C22 N23 C24 . . . 108.8(4) ?
C22 N23 C2 . . . 126.8(4) ?
C24 N23 C2 . . . 124.5(4) ?
N23 C24 C25 . . . 130.5(5) ?
N23 C24 C29 . . . 106.9(4) ?
C25 C24 C29 . . . 122.6(5) ?
C24 C25 C26 . . . 116.7(5) ?
C24 C25 H25 . . . 122.2 ?
C26 C25 H25 . . . 121.1 ?
C25 C26 O26 . . . 125.0(4) ?
C25 C26 C27 . . . 121.5(4) ?
O26 C26 C27 . . . 113.5(5) ?
C26 O26 C261 . . . 118.2(4) ?
O26 C261 C262 . . . 111.6(4) ?
O26 C261 H261a . . . 108.7 ?
O26 C261 H261b . . . 108.3 ?
C262 C261 H261a . . . 109.2 ?
C262 C261 H261b . . . 109.1 ?
H261a C261 H261b . . . 110.0 ?
C261 C262 C263 . . . 113.7(5) ?
C261 C262 H262a . . . 108.9 ?
C261 C262 H262b . . . 108.6 ?
C263 C262 H262a . . . 108.1 ?
C263 C262 H262b . . . 108.1 ?
H262a C262 H262b . . . 109.4 ?
C262 C263 C264 . . . 113.8(6) ?
C262 C263 H263a . . . 109.3 ?
C262 C263 H263b . . . 110.0 ?
C264 C263 H263a . . . 107.2 ?
C264 C263 H263b . . . 108.2 ?
H263a C263 H263b . . . 108.2 ?
C263 C264 H264a . . . 112.3 ?
C263 C264 H264b . . . 110.0 ?
C263 C264 H264c . . . 110.5 ?
H264a C264 H264b . . . 108.6 ?
H264a C264 H264c . . . 108.1 ?
H264b C264 H264c . . . 107.1 ?
C26 C27 O27 . . . 114.4(4) ?
C26 C27 C28 . . . 120.7(5) ?
O27 C27 C28 . . . 124.8(5) ?
C27 O27 C271 . . . 117.5(4) ?
O27 C271 C272 . . . 107.4(4) ?
O27 C271 H271a . . . 110.5 ?
O27 C271 H271b . . . 110.7 ?
C272 C271 H271a . . . 110.1 ?
C272 C271 H271b . . . 110.1 ?
H271a C271 H271b . . . 108.0 ?
C271 C272 C273 . . . 114.1(5) ?
C271 C272 H272a . . . 110.5 ?
C271 C272 H272b . . . 108.3 ?
C273 C272 H272a . . . 108.3 ?
C273 C272 H272b . . . 107.2 ?
H272a C272 H272b . . . 108.2 ?
C272 C273 C274 . . . 114.1(7) ?
C272 C273 H273a . . . 109.3 ?
C272 C273 H273b . . . 108.9 ?
C274 C273 H273a . . . 108.3 ?
C274 C273 H273b . . . 109.0 ?
H273a C273 H273b . . . 107.1 ?
C273 C274 H274a . . . 111.9 ?
C273 C274 H274b . . . 109.3 ?
C273 C274 H274c . . . 109.8 ?
H274a C274 H274b . . . 109.0 ?
H274a C274 H274c . . . 109.1 ?
H274b C274 H274c . . . 107.7 ?
C27 C28 C29 . . . 117.0(5) ?
C27 C28 H28 . . . 120.9 ?
C29 C28 H28 . . . 122.1 ?
N21 C29 C24 . . . 106.6(5) ?
N21 C29 C28 . . . 131.9(4) ?
C24 C29 C28 . . . 121.5(4) ?
N23 C2 C32 . . . 114.8(4) ?
N23 C2 H2a . . . 108.4 ?
N23 C2 H2b . . . 108.2 ?
C32 C2 H2a . . . 108.7 ?
C32 C2 H2b . . . 109.1 ?
H2a C2 H2b . . . 107.5 ?
C32 C31 C36 . . . 119.4(5) ?
C32 C31 C3 . . . 122.1(5) ?
C36 C31 C3 . . . 118.3(4) ?
C2 C32 C31 . . . 122.7(5) ?
C2 C32 C33 . . . 118.9(4) ?
C31 C32 C33 . . . 118.4(5) ?
C32 C33 C34 . . . 122.0(5) ?
C32 C33 H33 . . . 118.2 ?
C34 C33 H33 . . . 119.7 ?
C33 C34 C35 . . . 119.0(6) ?
C33 C34 H34 . . . 120.6 ?
C35 C34 H34 . . . 120.3 ?
C34 C35 C36 . . . 119.9(6) ?
C34 C35 H35 . . . 119.6 ?
C36 C35 H35 . . . 120.5 ?
C31 C36 C35 . . . 121.2(5) ?
C31 C36 H36 . . . 120.0 ?
C35 C36 H36 . . . 118.8 ?
C31 C3 N41 . . . 114.3(4) ?
C31 C3 H3a . . . 108.6 ?
C31 C3 H3b . . . 108.3 ?
N41 C3 H3a . . . 109.2 ?
N41 C3 H3b . . . 108.1 ?
H3a C3 H3b . . . 108.2 ?
C3 N41 C42 . . . 126.9(4) ?
C3 N41 C49 . . . 124.3(4) ?
C42 N41 C49 . . . 108.6(4) ?
N41 C42 N43 . . . 109.2(4) ?
N41 C42 H42 . . . 125.7 ?
N43 C42 H42 . . . 125.0 ?
C42 N43 C44 . . . 108.7(4) ?
C42 N43 C4 . . . 128.5(4) ?
C44 N43 C4 . . . 122.7(4) ?
N43 C44 C45 . . . 131.9(5) ?
N43 C44 C49 . . . 106.2(4) ?
C45 C44 C49 . . . 121.8(4) ?
C44 C45 C46 . . . 116.3(5) ?
C44 C45 H45 . . . 120.9 ?
C46 C45 H45 . . . 122.9 ?
C45 C46 O46 . . . 123.5(5) ?
C45 C46 C47 . . . 122.2(5) ?
O46 C46 C47 . . . 114.3(4) ?
C46 O46 C461 . . . 117.4(4) ?
O46 C461 C462 . . . 107.9(4) ?
O46 C461 H461a . . . 109.5 ?
O46 C461 H461b . . . 110.3 ?
C462 C461 H461a . . . 110.5 ?
C462 C461 H461b . . . 111.0 ?
H461a C461 H461b . . . 107.7 ?
C461 C462 C463 . . . 114.1(5) ?
C461 C462 H462a . . . 108.6 ?
C461 C462 H462b . . . 108.8 ?
C463 C462 H462a . . . 107.9 ?
C463 C462 H462b . . . 108.8 ?
H462a C462 H462b . . . 108.6 ?
C462 C463 C464 . . . 111.6(6) ?
C462 C463 H463a . . . 108.6 ?
C462 C463 H463b . . . 108.4 ?
C464 C463 H463a . . . 110.8 ?
C464 C463 H463b . . . 110.0 ?
H463a C463 H463b . . . 107.3 ?
C463 C464 H464a . . . 109.9 ?
C463 C464 H464b . . . 110.1 ?
C463 C464 H464c . . . 109.5 ?
H464a C464 H464b . . . 108.9 ?
H464a C464 H464c . . . 108.9 ?
H464b C464 H464c . . . 109.6 ?
C46 C47 O47 . . . 114.4(5) ?
C46 C47 C48 . . . 122.1(4) ?
O47 C47 C48 . . . 123.5(5) ?
C47 O47 C471 . . . 116.6(4) ?
O47 C471 C472 . . . 107.3(5) ?
O47 C471 H471a . . . 110.5 ?
O47 C471 H471b . . . 111.2 ?
C472 C471 H471a . . . 110.0 ?
C472 C471 H471b . . . 109.5 ?
H471a C471 H471b . . . 108.4 ?
C471 C472 C473 . . . 113.5(4) ?
C471 C472 H472a . . . 108.8 ?
C471 C472 H472b . . . 110.7 ?
C473 C472 H472a . . . 107.2 ?
C473 C472 H472b . . . 109.2 ?
H472a C472 H472b . . . 107.3 ?
C472 C473 C474 . . . 113.1(5) ?
C472 C473 H473a . . . 107.7 ?
C472 C473 H473b . . . 109.7 ?
C474 C473 H473a . . . 108.6 ?
C474 C473 H473b . . . 110.1 ?
H473a C473 H473b . . . 107.6 ?
C473 C474 H474a . . . 111.8 ?
C473 C474 H474b . . . 109.8 ?
C473 C474 H474c . . . 111.1 ?
H474a C474 H474b . . . 107.9 ?
H474a C474 H474c . . . 108.5 ?
H474b C474 H474c . . . 107.5 ?
C47 C48 C49 . . . 115.2(5) ?
C47 C48 H48 . . . 123.6 ?
C49 C48 H48 . . . 121.2 ?
N41 C49 C44 . . . 107.1(4) ?
N41 C49 C48 . . . 130.4(5) ?
C44 C49 C48 . . . 122.5(5) ?
C12 C4 N43 . . . 113.6(4) ?
C12 C4 H4a . . . 108.9 ?
C12 C4 H4b . . . 109.8 ?
N43 C4 H4a . . . 107.3 ?
N43 C4 H4b . . . 109.1 ?
H4a C4 H4b . . . 108.0 ?
H1aO O1 H1bO . . . 106.1 ?
H2aO O2 H2bO . . . 110.3 ?
H3aO O3 H3bO . . . 103.9 ?
H4bO O4 H4aO . . . 107.5 ?
H5aO O5 H5bO . . . 101.5 ?

loop_
_geom_bond_atom_site_label_1
_geom_bond_atom_site_label_2
_geom_bond_site_symmetry_1
_geom_bond_site_symmetry_2
_geom_bond_distance
_geom_bond_publ_flag
C11 C12 . . 1.412(7) ?
C11 C16 . . 1.399(7) ?
C11 C1 . . 1.518(7) ?
C12 C13 . . 1.401(7) ?
C12 C4 . . 1.508(7) ?
C13 C14 . . 1.368(8) ?
C13 H13 . . .961 ?
C14 C15 . . 1.387(8) ?
C14 H14 . . .974 ?
C15 C16 . . 1.391(8) ?
C15 H15 . . .944 ?
C16 H16 . . .959 ?
C1 N21 . . 1.487(6) ?
C1 H1a . . .957 ?
C1 H1b . . .961 ?
N21 C22 . . 1.347(7) ?
N21 C29 . . 1.398(6) ?
C22 N23 . . 1.343(6) ?
C22 H22 . . .941 ?
N23 C24 . . 1.396(7) ?
N23 C2 . . 1.478(7) ?
C24 C25 . . 1.386(7) ?
C24 C29 . . 1.386(7) ?
C25 C26 . . 1.382(8) ?
C25 H25 . . .973 ?
C26 O26 . . 1.369(6) ?
C26 C27 . . 1.432(7) ?
O26 C261 . . 1.445(6) ?
C261 C262 . . 1.523(8) ?
C261 H261a . . .945 ?
C261 H261b . . .949 ?
C262 C263 . . 1.506(9) ?
C262 H262a . . .944 ?
C262 H262b . . .957 ?
C263 C264 . . 1.516(10) ?
C263 H263a . . .968 ?
C263 H263b . . .947 ?
C264 H264a . . .949 ?
C264 H264b . . .961 ?
C264 H264c . . .967 ?
C27 O27 . . 1.363(7) ?
C27 C28 . . 1.389(7) ?
O27 C271 . . 1.422(7) ?
C271 C272 . . 1.511(9) ?
C271 H271a . . .953 ?
C271 H271b . . .965 ?
C272 C273 . . 1.515(9) ?
C272 H272a . . .945 ?
C272 H272b . . .970 ?
C273 C274 . . 1.513(12) ?
C273 H273a . . .970 ?
C273 H273b . . .959 ?
C274 H274a . . .944 ?
C274 H274b . . .961 ?
C274 H274c . . .960 ?
C28 C29 . . 1.398(8) ?
C28 H28 . . .963 ?
C2 C32 . . 1.523(8) ?
C2 H2a . . .961 ?
C2 H2b . . .962 ?
C31 C32 . . 1.409(7) ?
C31 C36 . . 1.376(7) ?
C31 C3 . . 1.519(7) ?
C32 C33 . . 1.397(8) ?
C33 C34 . . 1.380(9) ?
C33 H33 . . .966 ?
C34 C35 . . 1.382(8) ?
C34 H34 . . .961 ?
C35 C36 . . 1.399(8) ?
C35 H35 . . .956 ?
C36 H36 . . .963 ?
C3 N41 . . 1.476(7) ?
C3 H3a . . .953 ?
C3 H3b . . .962 ?
N41 C42 . . 1.344(6) ?
N41 C49 . . 1.393(7) ?
C42 N43 . . 1.337(7) ?
C42 H42 . . .949 ?
N43 C44 . . 1.404(6) ?
N43 C4 . . 1.490(6) ?
C44 C45 . . 1.409(8) ?
C44 C49 . . 1.384(7) ?
C45 C46 . . 1.370(7) ?
C45 H45 . . .959 ?
C46 O46 . . 1.364(7) ?
C46 C47 . . 1.423(8) ?
O46 C461 . . 1.438(7) ?
C461 C462 . . 1.520(8) ?
C461 H461a . . .964 ?
C461 H461b . . .958 ?
C462 C463 . . 1.518(8) ?
C462 H462a . . .964 ?
C462 H462b . . .946 ?
C463 C464 . . 1.514(12) ?
C463 H463a . . .956 ?
C463 H463b . . .969 ?
C464 H464a . . .958 ?
C464 H464b . . .949 ?
C464 H464c . . .950 ?
C47 O47 . . 1.366(6) ?
C47 C48 . . 1.384(8) ?
O47 C471 . . 1.438(7) ?
C471 C472 . . 1.529(7) ?
C471 H471a . . .961 ?
C471 H471b . . .951 ?
C472 C473 . . 1.520(8) ?
C472 H472a . . .974 ?
C472 H472b . . .953 ?
C473 C474 . . 1.522(9) ?
C473 H473a . . .971 ?
C473 H473b . . .951 ?
C474 H474a . . .953 ?
C474 H474b . . .965 ?
C474 H474c . . .958 ?
C48 C49 . . 1.416(6) ?
C48 H48 . . .952 ?
C4 H4a . . .970 ?
C4 H4b . . .948 ?
O1 H1aO . . .932 ?
O1 H1bO . . .927 ?
O2 H2aO . . .937 ?
O2 H2bO . . .924 ?
O3 H3aO . . .930 ?
O3 H3bO . . .934 ?
O4 H4bO . . .934 ?
O4 H4aO . . .917 ?
O5 H5aO . . .924 ?
O5 H5bO . . .939 ?
